data_4001169
loop_
_publ_author_name
'Wang, Xi-Sen'
'Ma, Shengqian'
'Rauch, Karsten'
'Simmons, Jason M.'
'Yuan, Daqiang'
'Wang, Xiaoping'
'Yildirim, Taner'
'Cole, William C.'
'L\'opez, Joseph J.'
'Meijere, Armin de'
'Zhou, Hong-Cai'

_publ_section_title
;
 Metal&#x2212;Organic Frameworks Based on Double-Bond-Coupled
 Di-Isophthalate Linkers with High Hydrogen and Methane Uptakes
;
_journal_issue 9
_journal_name_full 'Chemistry of Materials'
_journal_page_first 3145
_journal_paper_doi 10.1021/cm800403d
_journal_volume 20
_journal_year 2008
_chemical_formula_moiety '[(C16H10N2O9)(C4H9NO)4]'
_chemical_formula_sum 'C32 H46 N6 O13'
_chemical_formula_weight 722.75
_chemical_melting_point ?
_chemical_name_common aobtc
_chemical_name_systematic
; 
 ? 
;
_space_group_IT_number 2
_symmetry_cell_setting triclinic
_symmetry_space_group_name_Hall '-P 1'
_symmetry_space_group_name_H-M 'P -1'
_atom_sites_solution_hydrogens geom
_atom_sites_solution_primary direct
_atom_sites_solution_secondary difmap
_audit_creation_method SHELXL-97
_cell_angle_alpha 78.018(8)
_cell_angle_beta 88.648(9)
_cell_angle_gamma 89.537(8)
_cell_formula_units_Z 1
_cell_length_a 6.289(3)
_cell_length_b 8.009(3)
_cell_length_c 18.625(7)
_cell_measurement_temperature 293(2)
_cell_volume 917.4(7)
_computing_cell_refinement 'Bruker SMART'
_computing_data_collection 'Bruker SMART'
_computing_data_reduction 'Bruker SHELXTL'
_computing_molecular_graphics 'Bruker SHELXTL'
_computing_publication_material 'Bruker SHELXTL'
_computing_structure_refinement 'SHELXL-97 (Sheldrick, 1997)'
_computing_structure_solution 'SHELXS-97 (Sheldrick, 1990)'
_diffrn_ambient_temperature 293(2)
_diffrn_measured_fraction_theta_full 0.989
_diffrn_measured_fraction_theta_max 0.989
_diffrn_measurement_device_type 'CCD area detector'
_diffrn_measurement_method 'phi and omega scans'
_diffrn_radiation_monochromator graphite
_diffrn_radiation_source 'fine-focus sealed tube'
_diffrn_radiation_type MoK\a
_diffrn_radiation_wavelength 0.71073
_diffrn_reflns_av_R_equivalents 0.1019
_diffrn_reflns_av_sigmaI/netI 0.1201
_diffrn_reflns_limit_h_max 6
_diffrn_reflns_limit_h_min -6
_diffrn_reflns_limit_k_max 8
_diffrn_reflns_limit_k_min -8
_diffrn_reflns_limit_l_max 20
_diffrn_reflns_limit_l_min -20
_diffrn_reflns_number 4264
_diffrn_reflns_theta_full 23.33
_diffrn_reflns_theta_max 23.33
_diffrn_reflns_theta_min 1.12
_exptl_absorpt_coefficient_mu 0.102
_exptl_absorpt_correction_type none
_exptl_crystal_colour colorless
_exptl_crystal_density_diffrn 1.308
_exptl_crystal_density_method 'not measured'
_exptl_crystal_description block
_exptl_crystal_F_000 384
_exptl_crystal_size_max 0.25
_exptl_crystal_size_mid 0.15
_exptl_crystal_size_min 0.11
_refine_diff_density_max 0.475
_refine_diff_density_min -0.441
_refine_diff_density_rms 0.130
_refine_ls_extinction_method none
_refine_ls_goodness_of_fit_ref 1.459
_refine_ls_hydrogen_treatment mixed
_refine_ls_matrix_type full
_refine_ls_number_parameters 235
_refine_ls_number_reflns 2613
_refine_ls_number_restraints 0
_refine_ls_restrained_S_all 1.459
_refine_ls_R_factor_all 0.1649
_refine_ls_R_factor_gt 0.0926
_refine_ls_shift/su_max 0.000
_refine_ls_shift/su_mean 0.000
_refine_ls_structure_factor_coef Fsqd
_refine_ls_weighting_details 'calc w=1/[\s^2^(Fo^2^)+(0.1000P)^2^+0.0000P] where P=(Fo^2^+2Fc^2^)/3'
_refine_ls_weighting_scheme calc
_refine_ls_wR_factor_gt 0.2617
_refine_ls_wR_factor_ref 0.2956
_reflns_number_gt 1376
_reflns_number_total 2613
_reflns_threshold_expression >2sigma(I)
_cod_data_source_file cm800403d-file005.cif
_cod_data_source_block xamd702
_cod_depositor_comments
;
The following automatic conversions were performed:

'_chemical_melting_point' value 'NOT MEASURED' was changed to '?' -
the value is undefined or not given.

'_symmetry_cell_setting' value
'Triclinic' changed to 'triclinic' according to
/home/saulius/struct/CIF-dictionaries/cif_core.dic dictionary named
'cif_core.dic' version 2.4.1 from 2010-06-29.

Automatic conversion script
Id: cif_fix_values 1715 2011-07-08 13:25:40Z adriana 
;
_cod_original_cell_volume 917.4(6)
_cod_original_sg_symbol_H-M P-1
_cod_database_code 4001169

loop_
_symmetry_equiv_pos_as_xyz
'x, y, z'
'-x, -y, -z'

loop_
_atom_site_label
_atom_site_type_symbol
_atom_site_fract_x
_atom_site_fract_y
_atom_site_fract_z
_atom_site_U_iso_or_equiv
_atom_site_adp_type
_atom_site_occupancy
_atom_site_symmetry_multiplicity
_atom_site_calc_flag
_atom_site_refinement_flags
O4 O 0.0781(8) 0.1130(6) 0.1209(3) 0.0489(14) Uani 1 1 d .
H4A H 0.1801 0.0479 0.1291 0.073 Uiso 1 1 calc R
O3 O 0.0316(8) 0.0339(7) 0.2411(3) 0.0533(16) Uani 1 1 d .
C8 C -0.2250(11) 0.2174(9) 0.1728(4) 0.0337(18) Uani 1 1 d .
C7 C -0.3502(10) 0.2198(9) 0.2338(4) 0.0334(18) Uani 1 1 d .
H7A H -0.3093 0.1602 0.2797 0.040 Uiso 1 1 calc R
C6 C -0.5420(11) 0.3139(9) 0.2261(4) 0.0359(18) Uani 1 1 d .
N3 N 0.7212(10) -0.2084(8) 0.1313(3) 0.0513(18) Uani 1 1 d .
C5 C -0.5962(11) 0.4037(9) 0.1577(4) 0.0397(19) Uani 1 1 d .
H5A H -0.7181 0.4713 0.1529 0.048 Uiso 1 1 calc R
O2 O -0.6187(8) 0.2244(9) 0.3521(3) 0.074(2) Uani 1 1 d .
H2A H -0.6899 0.2435 0.3870 0.111 Uiso 1 1 calc R
O6 O 0.4133(8) -0.0666(7) 0.1138(3) 0.0543(16) Uani 1 1 d .
C4 C -0.4771(11) 0.3961(9) 0.0973(4) 0.040(2) Uani 1 1 d .
N1 N -0.5583(11) 0.4937(8) 0.0284(3) 0.053(2) Uani 1 1 d .
O1 O -0.8344(9) 0.4191(8) 0.2880(3) 0.0704(19) Uani 1 1 d .
C2 C -0.0265(11) 0.1126(9) 0.1814(4) 0.0344(18) Uani 1 1 d .
C3 C -0.2865(12) 0.3021(10) 0.1033(4) 0.045(2) Uani 1 1 d .
H3A H -0.2033 0.2965 0.0619 0.054 Uiso 1 1 calc R
C1 C -0.6779(11) 0.3269(11) 0.2921(4) 0.047(2) Uani 1 1 d .
C16 C 0.5378(11) -0.1541(10) 0.1567(4) 0.044(2) Uani 1 1 d .
C15 C 0.7660(14) -0.1626(12) 0.0506(4) 0.064(3) Uani 1 1 d .
H15A H 0.6522 -0.0931 0.0270 0.096 Uiso 1 1 calc R
H15B H 0.7775 -0.2648 0.0315 0.096 Uiso 1 1 calc R
H15C H 0.8971 -0.1004 0.0414 0.096 Uiso 1 1 calc R
C14 C 0.8738(11) -0.3140(10) 0.1753(4) 0.054(2) Uani 1 1 d .
H14A H 0.8248 -0.3386 0.2256 0.081 Uiso 1 1 calc R
H14B H 1.0075 -0.2555 0.1715 0.081 Uiso 1 1 calc R
H14C H 0.8913 -0.4187 0.1584 0.081 Uiso 1 1 calc R
C13 C 0.4873(12) -0.2065(11) 0.2366(4) 0.051(2) Uani 1 1 d .
H13A H 0.3513 -0.1606 0.2471 0.077 Uiso 1 1 calc R
H13B H 0.5946 -0.1639 0.2638 0.077 Uiso 1 1 calc R
H13C H 0.4833 -0.3288 0.2504 0.077 Uiso 1 1 calc R
O5 O 0.1933(9) 0.2483(10) 0.4724(3) 0.076(2) Uani 1 1 d .
N2 N -0.0886(11) 0.2611(10) 0.5464(4) 0.066(2) Uani 1 1 d .
C12 C -0.0086(18) 0.2374(13) 0.4850(5) 0.076(3) Uani 1 1 d .
C11 C -0.3107(16) 0.2546(18) 0.5695(6) 0.116(5) Uani 1 1 d .
H11A H -0.3962 0.2298 0.5310 0.173 Uiso 1 1 calc R
H11B H -0.3527 0.3627 0.5799 0.173 Uiso 1 1 calc R
H11C H -0.3303 0.1669 0.6128 0.173 Uiso 1 1 calc R
C10 C 0.0529(17) 0.2960(15) 0.6035(5) 0.090(4) Uani 1 1 d .
H10A H 0.1976 0.3005 0.5856 0.135 Uiso 1 1 calc R
H10B H 0.0385 0.2069 0.6466 0.135 Uiso 1 1 calc R
H10C H 0.0146 0.4035 0.6155 0.135 Uiso 1 1 calc R
C9 C -0.1491(15) 0.1959(16) 0.4284(5) 0.086(3) Uani 1 1 d .
H9A H -0.0657 0.1879 0.3854 0.129 Uiso 1 1 calc R
H9B H -0.2543 0.2840 0.4160 0.129 Uiso 1 1 calc R
H9C H -0.2182 0.0888 0.4473 0.129 Uiso 1 1 calc R
O7 O -0.7667(18) 0.5485(19) 0.0397(6) 0.083(5) Uani 0.50 1 d P

loop_
_atom_site_aniso_label
_atom_site_aniso_U_11
_atom_site_aniso_U_22
_atom_site_aniso_U_33
_atom_site_aniso_U_23
_atom_site_aniso_U_13
_atom_site_aniso_U_12
O4 0.042(3) 0.049(4) 0.056(3) -0.012(3) 0.007(3) 0.009(3)
O3 0.045(3) 0.064(4) 0.052(3) -0.015(3) -0.010(3) 0.021(3)
C8 0.041(4) 0.027(4) 0.034(4) -0.008(3) -0.005(3) 0.004(3)
C7 0.030(4) 0.041(5) 0.033(4) -0.013(3) -0.007(3) 0.000(3)
C6 0.030(4) 0.041(5) 0.041(4) -0.017(4) -0.010(3) 0.005(3)
N3 0.047(4) 0.042(4) 0.063(4) -0.007(3) 0.004(3) 0.011(3)
C5 0.036(4) 0.030(5) 0.054(5) -0.012(4) -0.004(4) 0.004(4)
O2 0.052(4) 0.132(6) 0.041(3) -0.025(4) 0.008(3) 0.023(4)
O6 0.042(3) 0.069(4) 0.050(3) -0.010(3) 0.000(3) 0.024(3)
C4 0.038(4) 0.034(5) 0.047(5) -0.006(4) -0.025(4) 0.004(4)
N1 0.078(6) 0.041(4) 0.039(4) -0.004(3) -0.022(3) 0.011(4)
O1 0.056(4) 0.065(4) 0.089(4) -0.018(3) 0.030(3) 0.016(3)
C2 0.039(4) 0.031(4) 0.036(4) -0.011(4) -0.002(4) -0.003(3)
C3 0.065(5) 0.043(5) 0.031(4) -0.014(4) 0.002(4) 0.006(4)
C1 0.028(4) 0.062(6) 0.053(5) -0.020(5) 0.004(4) -0.005(4)
C16 0.030(4) 0.043(5) 0.060(5) -0.012(4) -0.003(4) -0.002(4)
C15 0.076(6) 0.069(7) 0.046(5) -0.014(4) 0.019(5) 0.004(5)
C14 0.035(4) 0.047(5) 0.078(6) -0.006(4) -0.004(4) 0.010(4)
C13 0.049(5) 0.065(6) 0.042(5) -0.017(4) 0.002(4) 0.007(4)
O5 0.034(3) 0.156(7) 0.043(3) -0.029(4) 0.003(3) 0.006(4)
N2 0.059(5) 0.092(6) 0.043(4) -0.010(4) 0.004(4) 0.006(4)
C12 0.092(8) 0.085(8) 0.046(5) -0.004(5) 0.002(6) 0.025(6)
C11 0.080(8) 0.170(13) 0.093(8) -0.023(8) 0.043(7) 0.021(8)
C10 0.104(8) 0.128(10) 0.049(5) -0.043(6) -0.016(5) 0.045(7)
C9 0.070(7) 0.135(10) 0.053(6) -0.017(6) -0.016(5) -0.016(6)
O7 0.059(7) 0.136(12) 0.043(6) 0.006(7) 0.005(6) 0.064(8)

loop_
_atom_type_symbol
_atom_type_description
_atom_type_scat_dispersion_real
_atom_type_scat_dispersion_imag
_atom_type_scat_source
C C 0.0033 0.0016 'International Tables Vol C Tables 4.2.6.8 and 6.1.1.4'
H H 0.0000 0.0000 'International Tables Vol C Tables 4.2.6.8 and 6.1.1.4'
N N 0.0061 0.0033 'International Tables Vol C Tables 4.2.6.8 and 6.1.1.4'
O O 0.0106 0.0060 'International Tables Vol C Tables 4.2.6.8 and 6.1.1.4'

loop_
_geom_angle_atom_site_label_1
_geom_angle_atom_site_label_2
_geom_angle_atom_site_label_3
_geom_angle
_geom_angle_site_symmetry_1
C2 O4 H4A 109.5 .
C7 C8 C3 121.2(6) .
C7 C8 C2 118.6(6) .
C3 C8 C2 120.1(6) .
C8 C7 C6 119.2(6) .
C8 C7 H7A 120.4 .
C6 C7 H7A 120.4 .
C5 C6 C7 119.0(6) .
C5 C6 C1 120.0(6) .
C7 C6 C1 120.8(6) .
C16 N3 C14 124.9(7) .
C16 N3 C15 117.8(6) .
C14 N3 C15 117.2(6) .
C4 C5 C6 121.6(6) .
C4 C5 H5A 119.2 .
C6 C5 H5A 119.2 .
C1 O2 H2A 109.5 .
C5 C4 C3 120.4(6) .
C5 C4 N1 115.3(6) .
C3 C4 N1 124.3(7) .
N1 N1 O7 132.4(8) 2_465
N1 N1 C4 117.8(8) 2_465
O7 N1 C4 109.7(7) .
O3 C2 O4 123.2(6) .
O3 C2 C8 122.3(6) .
O4 C2 C8 114.5(6) .
C8 C3 C4 118.4(6) .
C8 C3 H3A 120.8 .
C4 C3 H3A 120.8 .
O1 C1 O2 124.1(7) .
O1 C1 C6 122.3(7) .
O2 C1 C6 113.5(6) .
O6 C16 N3 120.1(7) .
O6 C16 C13 121.8(7) .
N3 C16 C13 118.1(7) .
N3 C15 H15A 109.5 .
N3 C15 H15B 109.5 .
H15A C15 H15B 109.5 .
N3 C15 H15C 109.5 .
H15A C15 H15C 109.5 .
H15B C15 H15C 109.5 .
N3 C14 H14A 109.5 .
N3 C14 H14B 109.5 .
H14A C14 H14B 109.5 .
N3 C14 H14C 109.5 .
H14A C14 H14C 109.5 .
H14B C14 H14C 109.5 .
C16 C13 H13A 109.5 .
C16 C13 H13B 109.5 .
H13A C13 H13B 109.5 .
C16 C13 H13C 109.5 .
H13A C13 H13C 109.5 .
H13B C13 H13C 109.5 .
C12 N2 C11 127.8(9) .
C12 N2 C10 119.7(8) .
C11 N2 C10 112.4(7) .
O5 C12 N2 120.5(9) .
O5 C12 C9 119.5(8) .
N2 C12 C9 120.0(10) .
N2 C11 H11A 109.5 .
N2 C11 H11B 109.5 .
H11A C11 H11B 109.5 .
N2 C11 H11C 109.5 .
H11A C11 H11C 109.5 .
H11B C11 H11C 109.5 .
N2 C10 H10A 109.5 .
N2 C10 H10B 109.5 .
H10A C10 H10B 109.5 .
N2 C10 H10C 109.5 .
H10A C10 H10C 109.5 .
H10B C10 H10C 109.5 .
C12 C9 H9A 109.5 .
C12 C9 H9B 109.5 .
H9A C9 H9B 109.5 .
C12 C9 H9C 109.5 .
H9A C9 H9C 109.5 .
H9B C9 H9C 109.5 .

loop_
_geom_bond_atom_site_label_1
_geom_bond_atom_site_label_2
_geom_bond_distance
_geom_bond_site_symmetry_2
O4 C2 1.291(8) .
O4 H4A 0.8200 .
O3 C2 1.221(8) .
C8 C7 1.370(9) .
C8 C3 1.393(9) .
C8 C2 1.492(9) .
C7 C6 1.411(9) .
C7 H7A 0.9300 .
C6 C5 1.377(9) .
C6 C1 1.501(10) .
N3 C16 1.339(9) .
N3 C14 1.430(9) .
N3 C15 1.492(9) .
C5 C4 1.348(10) .
C5 H5A 0.9300 .
O2 C1 1.303(9) .
O2 H2A 0.8200 .
O6 C16 1.237(8) .
C4 C3 1.405(10) .
C4 N1 1.458(8) .
N1 N1 1.261(12) 2_465
N1 O7 1.404(11) .
O1 C1 1.220(8) .
C3 H3A 0.9300 .
C16 C13 1.488(10) .
C15 H15A 0.9600 .
C15 H15B 0.9600 .
C15 H15C 0.9600 .
C14 H14A 0.9600 .
C14 H14B 0.9600 .
C14 H14C 0.9600 .
C13 H13A 0.9600 .
C13 H13B 0.9600 .
C13 H13C 0.9600 .
O5 C12 1.286(11) .
N2 C12 1.289(11) .
N2 C11 1.450(11) .
N2 C10 1.475(11) .
C12 C9 1.481(12) .
C11 H11A 0.9600 .
C11 H11B 0.9600 .
C11 H11C 0.9600 .
C10 H10A 0.9600 .
C10 H10B 0.9600 .
C10 H10C 0.9600 .
C9 H9A 0.9600 .
C9 H9B 0.9600 .
C9 H9C 0.9600 .
